data_4504745
loop_
_publ_author_name
'Custelcean, Radu'
'Moyer, Bruce A.'
'Bryantsev, Vyacheslav S.'
'Hay, Benjamin P.'

_publ_section_title
;
 Anion Coordination in Metal&#x2212;Organic Frameworks Functionalized with
 Urea Hydrogen-Bonding Groups
;
_journal_issue 2
_journal_name_full 'Crystal Growth &amp; Design'
_journal_page_first 555
_journal_paper_doi 10.1021/cg0505057
_journal_volume 6
_journal_year 2006
_chemical_formula_sum 'C15 H10 Ag N5 O4'
_chemical_formula_weight 432.15
_chemical_name_common 7
_chemical_name_systematic
; 
 ? 
;
_space_group_IT_number 4
_symmetry_cell_setting monoclinic
_symmetry_space_group_name_Hall 'P 2yb'
_symmetry_space_group_name_H-M 'P 1 21 1'
_atom_sites_solution_hydrogens geom
_atom_sites_solution_primary direct
_atom_sites_solution_secondary difmap
_audit_creation_method SHELXL-97
_cell_angle_alpha 90.00
_cell_angle_beta 91.896(3)
_cell_angle_gamma 90.00
_cell_formula_units_Z 2
_cell_length_a 3.7330(6)
_cell_length_b 12.125(2)
_cell_length_c 16.889(3)
_cell_measurement_temperature 173(2)
_cell_volume 764.0(2)
_computing_structure_refinement 'SHELXL-97 (Sheldrick, 1997)'
_computing_structure_solution 'SHELXS-97 (Sheldrick, 1990)'
_diffrn_ambient_temperature 173(2)
_diffrn_measured_fraction_theta_full 0.998
_diffrn_measured_fraction_theta_max 0.998
_diffrn_radiation_monochromator graphite
_diffrn_radiation_source 'fine-focus sealed tube'
_diffrn_radiation_type MoK\a
_diffrn_radiation_wavelength 0.71073
_diffrn_reflns_av_R_equivalents 0.0456
_diffrn_reflns_av_sigmaI/netI 0.0632
_diffrn_reflns_limit_h_max 4
_diffrn_reflns_limit_h_min -4
_diffrn_reflns_limit_k_max 15
_diffrn_reflns_limit_k_min -16
_diffrn_reflns_limit_l_max 22
_diffrn_reflns_limit_l_min -22
_diffrn_reflns_number 7607
_diffrn_reflns_theta_full 28.31
_diffrn_reflns_theta_max 28.31
_diffrn_reflns_theta_min 2.07
_exptl_absorpt_coefficient_mu 1.352
_exptl_absorpt_correction_T_max 0.9606
_exptl_absorpt_correction_T_min 0.7928
_exptl_absorpt_correction_type empirical
_exptl_crystal_density_diffrn 1.878
_exptl_crystal_density_method 'not measured'
_exptl_crystal_F_000 428
_exptl_crystal_size_max 0.18
_exptl_crystal_size_mid 0.11
_exptl_crystal_size_min 0.03
_refine_diff_density_max 1.692
_refine_diff_density_min -1.039
_refine_diff_density_rms 0.132
_refine_ls_abs_structure_details 'Flack H D (1983), Acta Cryst. A39, 876-881'
_refine_ls_abs_structure_Flack 0.00(3)
_refine_ls_extinction_method none
_refine_ls_goodness_of_fit_ref 1.007
_refine_ls_hydrogen_treatment calc
_refine_ls_matrix_type full
_refine_ls_number_parameters 226
_refine_ls_number_reflns 3719
_refine_ls_number_restraints 1
_refine_ls_restrained_S_all 1.007
_refine_ls_R_factor_all 0.0477
_refine_ls_R_factor_gt 0.0420
_refine_ls_shift/su_max 0.001
_refine_ls_shift/su_mean 0.000
_refine_ls_structure_factor_coef Fsqd
_refine_ls_weighting_details 'calc w=1/[\s^2^(Fo^2^)+(0.0541P)^2^+0.0000P] where P=(Fo^2^+2Fc^2^)/3'
_refine_ls_weighting_scheme calc
_refine_ls_wR_factor_gt 0.0962
_refine_ls_wR_factor_ref 0.0989
_reflns_number_gt 3327
_reflns_number_total 3719
_reflns_threshold_expression >2sigma(I)
_cod_data_source_file cg0505057si20050928_052814.cif
_cod_data_source_block c:\frames\091\work\091s
_cod_original_cell_volume 764.1(2)
_cod_original_sg_symbol_H-M P21
_cod_database_code 4504745

loop_
_symmetry_equiv_pos_as_xyz
'x, y, z'
'-x, y+1/2, -z'

loop_
_atom_site_label
_atom_site_type_symbol
_atom_site_fract_x
_atom_site_fract_y
_atom_site_fract_z
_atom_site_U_iso_or_equiv
_atom_site_adp_type
_atom_site_occupancy
_atom_site_symmetry_multiplicity
_atom_site_calc_flag
_atom_site_refinement_flags
Ag1 Ag -0.10620(8) -0.43589(4) 0.267785(16) 0.03059(11) Uani 1 1 d .
O2 O -0.3282(9) -0.5616(3) 0.36113(18) 0.0300(7) Uani 1 1 d .
N1 N 0.9118(9) 0.1237(3) 0.2810(2) 0.0226(8) Uani 1 1 d .
H1N H 1.0500 0.1770 0.2999 0.027 Uiso 1 1 calc R
C1 C 0.8104(11) 0.0427(3) 0.3350(2) 0.0208(10) Uani 1 1 d .
C6 C 0.8732(10) 0.0665(6) 0.4158(2) 0.0253(7) Uani 1 1 d .
H6 H 0.9771 0.1353 0.4308 0.030 Uiso 1 1 calc R
N5 N -0.5416(12) -0.6253(3) 0.3270(2) 0.0228(8) Uani 1 1 d .
O3 O -0.6646(10) -0.6015(3) 0.25791(18) 0.0308(7) Uani 1 1 d .
O4 O -0.6332(11) -0.7116(3) 0.35935(19) 0.0332(8) Uani 1 1 d .
C3 C 0.5650(12) -0.1315(4) 0.3738(3) 0.0235(8) Uani 1 1 d .
C2 C 0.6538(11) -0.0572(3) 0.3136(2) 0.0217(8) Uani 1 1 d .
H2 H 0.6075 -0.0750 0.2595 0.026 Uiso 1 1 calc R
O1 O 0.6574(8) 0.0570(4) 0.16482(15) 0.0293(6) Uani 1 1 d .
N4 N 0.3340(12) 0.1306(3) -0.1539(2) 0.0308(9) Uani 1 1 d .
N2 N 0.9206(10) 0.2274(3) 0.1693(2) 0.0236(7) Uani 1 1 d .
H2N H 1.0460 0.2719 0.2007 0.028 Uiso 1 1 calc R
C4 C 0.6302(12) -0.1080(4) 0.4538(3) 0.0281(10) Uani 1 1 d .
H4 H 0.5689 -0.1593 0.4937 0.034 Uiso 1 1 calc R
C15 C 0.8184(12) 0.1291(3) 0.2013(2) 0.0215(8) Uani 1 1 d .
C12 C 0.8922(12) 0.4174(4) -0.0003(3) 0.0263(9) Uani 1 1 d .
H12 H 0.9645 0.4909 -0.0107 0.032 Uiso 1 1 calc R
C9 C 0.6807(11) 0.2023(3) 0.0326(2) 0.0203(8) Uani 1 1 d .
H9 H 0.6036 0.1292 0.0431 0.024 Uiso 1 1 calc R
C13 C 0.9499(11) 0.3731(4) 0.0747(2) 0.0230(9) Uani 1 1 d .
H13 H 1.0610 0.4170 0.1151 0.028 Uiso 1 1 calc R
C8 C 0.8476(11) 0.2650(3) 0.0922(2) 0.0204(8) Uani 1 1 d .
C5 C 0.7865(13) -0.0081(4) 0.4735(3) 0.0293(10) Uani 1 1 d .
H5 H 0.8350 0.0094 0.5276 0.035 Uiso 1 1 calc R
C10 C 0.6279(12) 0.2479(4) -0.0428(2) 0.0226(8) Uani 1 1 d .
C11 C 0.7295(12) 0.3549(4) -0.0604(2) 0.0248(9) Uani 1 1 d .
H11 H 0.6892 0.3846 -0.1120 0.030 Uiso 1 1 calc R
C7 C 0.3988(13) -0.2335(4) 0.3509(3) 0.0240(10) Uani 1 1 d .
N3 N 0.2641(11) -0.3151(3) 0.3322(2) 0.0305(8) Uani 1 1 d .
C14 C 0.4619(12) 0.1813(4) -0.1047(2) 0.0251(9) Uani 1 1 d .

loop_
_atom_site_aniso_label
_atom_site_aniso_U_11
_atom_site_aniso_U_22
_atom_site_aniso_U_33
_atom_site_aniso_U_23
_atom_site_aniso_U_13
_atom_site_aniso_U_12
Ag1 0.03923(19) 0.02282(15) 0.02911(15) 0.00548(18) -0.00799(11) -0.0026(2)
O2 0.0362(18) 0.0257(16) 0.0275(15) 0.0010(13) -0.0068(13) -0.0108(14)
N1 0.0242(19) 0.0186(19) 0.0249(17) -0.0027(13) -0.0029(14) -0.0062(14)
C1 0.0237(19) 0.020(3) 0.0183(16) -0.0005(14) -0.0025(13) 0.0008(15)
C6 0.0286(18) 0.0242(17) 0.0228(15) 0.002(3) -0.0029(13) -0.003(3)
N5 0.034(2) 0.0159(18) 0.0182(17) -0.0018(14) -0.0015(15) 0.0009(16)
O3 0.047(2) 0.0231(17) 0.0216(15) -0.0003(12) -0.0068(13) 0.0020(14)
O4 0.051(2) 0.0221(19) 0.0265(16) 0.0031(13) -0.0032(15) -0.0086(16)
C3 0.022(2) 0.022(2) 0.026(2) 0.0008(17) -0.0002(16) 0.0016(17)
C2 0.024(2) 0.0172(19) 0.0243(19) -0.0009(15) -0.0017(15) 0.0018(16)
O1 0.0424(16) 0.0213(15) 0.0238(12) 0.0001(18) -0.0059(11) -0.009(2)
N4 0.039(2) 0.028(2) 0.0256(18) -0.0016(15) -0.0028(16) -0.0011(17)
N2 0.032(2) 0.0172(17) 0.0211(16) -0.0008(13) -0.0060(14) -0.0057(15)
C4 0.029(2) 0.031(2) 0.025(2) 0.0074(18) -0.0004(17) -0.0007(19)
C15 0.031(2) 0.0158(19) 0.0179(17) -0.0012(14) -0.0002(15) 0.0019(17)
C12 0.028(2) 0.020(2) 0.030(2) 0.0054(17) -0.0007(17) -0.0037(17)
C9 0.022(2) 0.0143(18) 0.0242(19) 0.0003(15) 0.0000(15) 0.0009(16)
C13 0.026(2) 0.017(2) 0.026(2) -0.0023(16) -0.0020(16) -0.0007(16)
C8 0.019(2) 0.0182(19) 0.0236(19) -0.0015(15) 0.0033(15) 0.0013(16)
C5 0.034(2) 0.034(2) 0.0198(19) 0.0022(17) -0.0040(17) -0.005(2)
C10 0.027(2) 0.020(2) 0.0214(18) -0.0025(16) -0.0011(15) 0.0020(17)
C11 0.026(2) 0.023(2) 0.0253(19) 0.0060(17) -0.0018(16) 0.0028(18)
C7 0.023(2) 0.022(3) 0.027(2) 0.0026(19) -0.0003(18) 0.0024(19)
N3 0.034(2) 0.025(2) 0.0319(19) -0.0011(16) -0.0015(16) -0.0052(17)
C14 0.031(2) 0.022(2) 0.0222(19) 0.0027(17) -0.0015(17) 0.0029(18)

loop_
_atom_type_symbol
_atom_type_description
_atom_type_scat_dispersion_real
_atom_type_scat_dispersion_imag
_atom_type_scat_source
C C 0.0033 0.0016 'International Tables Vol C Tables 4.2.6.8 and 6.1.1.4'
H H 0.0000 0.0000 'International Tables Vol C Tables 4.2.6.8 and 6.1.1.4'
N N 0.0061 0.0033 'International Tables Vol C Tables 4.2.6.8 and 6.1.1.4'
O O 0.0106 0.0060 'International Tables Vol C Tables 4.2.6.8 and 6.1.1.4'
Ag Ag -0.8971 1.1015 'International Tables Vol C Tables 4.2.6.8 and 6.1.1.4'

loop_
_geom_angle_atom_site_label_1
_geom_angle_atom_site_label_2
_geom_angle_atom_site_label_3
_geom_angle
_geom_angle_site_symmetry_1
_geom_angle_site_symmetry_3
N4 Ag1 N3 112.92(15) 2_545 .
N4 Ag1 O2 132.63(14) 2_545 .
N3 Ag1 O2 108.57(13) . .
N5 O2 Ag1 109.0(3) . .
C15 N1 C1 127.1(3) . .
C2 C1 N1 124.3(4) . .
C2 C1 C6 119.1(4) . .
N1 C1 C6 116.6(4) . .
C5 C6 C1 121.1(5) . .
O4 N5 O2 120.4(4) . .
O4 N5 O3 120.1(4) . .
O2 N5 O3 119.5(4) . .
C4 C3 C2 122.1(4) . .
C4 C3 C7 119.9(4) . .
C2 C3 C7 117.9(4) . .
C1 C2 C3 118.6(4) . .
C14 N4 Ag1 167.0(4) . 2
C15 N2 C8 127.1(4) . .
C5 C4 C3 118.1(4) . .
O1 C15 N2 124.5(4) . .
O1 C15 N1 124.3(4) . .
N2 C15 N1 111.2(3) . .
C13 C12 C11 120.5(4) . .
C8 C9 C10 119.3(4) . .
C12 C13 C8 121.3(4) . .
C9 C8 N2 124.4(4) . .
C9 C8 C13 118.6(4) . .
N2 C8 C13 117.1(4) . .
C6 C5 C4 121.0(4) . .
C11 C10 C9 122.4(4) . .
C11 C10 C14 118.8(4) . .
C9 C10 C14 118.8(4) . .
C10 C11 C12 118.0(4) . .
N3 C7 C3 179.6(6) . .
C7 N3 Ag1 160.5(4) . .
N4 C14 C10 178.8(5) . .

loop_
_geom_bond_atom_site_label_1
_geom_bond_atom_site_label_2
_geom_bond_distance
_geom_bond_site_symmetry_2
Ag1 N4 2.227(4) 2_545
Ag1 N3 2.267(4) .
Ag1 O2 2.363(3) .
O2 N5 1.239(5) .
N1 C15 1.381(5) .
N1 C1 1.401(5) .
C1 C2 1.388(6) .
C1 C6 1.407(5) .
C6 C5 1.376(7) .
N5 O4 1.234(5) .
N5 O3 1.273(5) .
C3 C4 1.394(6) .
C3 C2 1.406(6) .
C3 C7 1.431(7) .
O1 C15 1.217(6) .
N4 C14 1.128(6) .
N4 Ag1 2.227(4) 2
N2 C15 1.368(5) .
N2 C8 1.398(5) .
C4 C5 1.380(7) .
C12 C13 1.387(6) .
C12 C11 1.390(6) .
C9 C8 1.392(6) .
C9 C10 1.397(6) .
C13 C8 1.399(6) .
C10 C11 1.387(6) .
C10 C14 1.444(6) .
C7 N3 1.150(7) .
